data_1001161
loop_
_publ_author_name
'Rebbah, A'
'Yazbeck, J'
'Leclaire, A'
'Deschanvres, A'

_publ_section_title
;
Structure du Dichlorure d'Arsenic et de Dicadmium
;
_journal_coden_ASTM ACBCAR
_journal_name_full 'Acta Crystallographica B (24,1968-38,1982)'
_journal_page_first 771
_journal_page_last 773
_journal_paper_doi 10.1107/S0567740880004505
_journal_volume 36
_journal_year 1980
_chemical_formula_structural 'Cd2 As Cl2'
_chemical_formula_sum 'As Cd2 Cl2'
_chemical_name_systematic 'Cadmium arsenic chloride *'
_space_group_IT_number 14
_symmetry_cell_setting monoclinic
_symmetry_Int_Tables_number 14
_symmetry_space_group_name_Hall '-P 2ybc'
_symmetry_space_group_name_H-M 'P 1 21/c 1'
_cell_angle_alpha 90
_cell_angle_beta 119.95(8)
_cell_angle_gamma 90
_cell_formula_units_Z 4
_cell_length_a 7.858(4)
_cell_length_b 9.193(9)
_cell_length_c 8.189(5)
_cell_volume 512.6
_exptl_crystal_density_meas 4.86
_refine_ls_R_factor_all 0.099
_cod_database_code 1001161

loop_
_symmetry_equiv_pos_as_xyz
x,y,z
-x,1/2+y,1/2-z
-x,-y,-z
x,1/2-y,1/2+z

loop_
_atom_site_label
_atom_site_type_symbol
_atom_site_symmetry_multiplicity
_atom_site_Wyckoff_symbol
_atom_site_fract_x
_atom_site_fract_y
_atom_site_fract_z
_atom_site_occupancy
_atom_site_attached_hydrogens
_atom_site_calc_flag
Cl1 Cl1- 4 e 0.2456(2) -0.0273(1) 0.1966(3) 1. 0 d
Cl2 Cl1- 4 e 0.4187(2) 0.3051(2) 0.4212(2) 1. 0 d
Cd1 Cd2+ 4 e 0.03728(7) 0.19805(5) 0.20516(6) 1. 0 d
Cd2 Cd2+ 4 e -0.44076(6) 0.08352(7) 0.26177(8) 1. 0 d
As1 As2- 4 e -0.07164(6) 0.11681(5) 0.43729(6) 1. 0 d

loop_
_atom_type_symbol
_atom_type_oxidation_number
Cl1- -1.000
Cd2+ 2.000
As2- -2.000
